data_7108946
loop_
_publ_author_name
'Erich F. Altenhofer'
'Michael Harmata'

_publ_section_title
;
 Generation and alkylation of 2-boryl allylic sulfone anions
;
_journal_name_full Chem.Commun.
_journal_page_first 2365
_journal_paper_doi 10.1039/c3cc00030c
_journal_volume 49
_journal_year 2013
_chemical_formula_sum 'C15 H21 B O4 S'
_chemical_formula_weight 308.19
_space_group_IT_number 14
_symmetry_cell_setting monoclinic
_symmetry_Int_Tables_number 14
_symmetry_space_group_name_Hall '-P 2ybc'
_symmetry_space_group_name_H-M 'P 1 21/c 1'
_atom_sites_solution_hydrogens geom
_atom_sites_solution_primary direct
_atom_sites_solution_secondary difmap
_audit_creation_method SHELXL-97
_cell_angle_alpha 90.00
_cell_angle_beta 110.706(2)
_cell_angle_gamma 90.00
_cell_formula_units_Z 4
_cell_length_a 9.5821(19)
_cell_length_b 14.345(3)
_cell_length_c 12.465(3)
_cell_measurement_reflns_used 9577
_cell_measurement_temperature 173(2)
_cell_measurement_theta_max 27.5
_cell_measurement_theta_min 2.2
_cell_volume 1602.7(6)
_computing_cell_refinement 'APEX2 (Bruker AXS, 2008)'
_computing_data_collection 'APEX2 (Bruker AXS, 2008)'
_computing_data_reduction 'APEX2 (Bruker AXS, 2008)'
_computing_molecular_graphics 'X-SEED, Barbour, 2001'
_computing_publication_material 'CIFTAB (Sheldrick, 1997)'
_computing_structure_refinement 'SHELXL-97 (Sheldrick, 1997)'
_computing_structure_solution 'SHELXS-97 (Sheldrick, 1997)'
_diffrn_ambient_temperature 173(2)
_diffrn_measured_fraction_theta_full 0.998
_diffrn_measured_fraction_theta_max 0.998
_diffrn_measurement_device_type 'Bruker APEXII CCD area detector'
_diffrn_measurement_method 'omega scans'
_diffrn_radiation_monochromator graphite
_diffrn_radiation_type MoK\a
_diffrn_radiation_wavelength 0.71073
_diffrn_reflns_av_R_equivalents 0.0213
_diffrn_reflns_av_sigmaI/netI 0.0147
_diffrn_reflns_limit_h_max 12
_diffrn_reflns_limit_h_min -12
_diffrn_reflns_limit_k_max 18
_diffrn_reflns_limit_k_min -18
_diffrn_reflns_limit_l_max 16
_diffrn_reflns_limit_l_min -16
_diffrn_reflns_number 18510
_diffrn_reflns_theta_full 27.51
_diffrn_reflns_theta_max 27.51
_diffrn_reflns_theta_min 2.25
_diffrn_source 'fine-focus sealed tube'
_diffrn_standards_decay_% 0.0
_exptl_absorpt_coefficient_mu 0.213
_exptl_absorpt_correction_T_max 0.97
_exptl_absorpt_correction_T_min 0.89
_exptl_absorpt_correction_type multi-scan
_exptl_absorpt_process_details
;
Data were corrected for decay and absorption using the program SADABS
(Sheldrick, G. M. (2003). SADABS. Version 2.10. University of
G\"ottingen, Germany).
;
_exptl_crystal_colour Colourless
_exptl_crystal_density_diffrn 1.277
_exptl_crystal_density_method 'not measured'
_exptl_crystal_description Prism
_exptl_crystal_F_000 656
_exptl_crystal_size_max 0.50
_exptl_crystal_size_mid 0.25
_exptl_crystal_size_min 0.15
_refine_diff_density_max 0.377
_refine_diff_density_min -0.367
_refine_diff_density_rms 0.045
_refine_ls_extinction_method none
_refine_ls_goodness_of_fit_ref 1.044
_refine_ls_hydrogen_treatment constr
_refine_ls_matrix_type full
_refine_ls_number_parameters 190
_refine_ls_number_reflns 3682
_refine_ls_number_restraints 0
_refine_ls_restrained_S_all 1.044
_refine_ls_R_factor_all 0.0370
_refine_ls_R_factor_gt 0.0339
_refine_ls_shift/su_max 0.001
_refine_ls_shift/su_mean 0.000
_refine_ls_structure_factor_coef Fsqd
_refine_ls_weighting_details 'calc w=1/[\s^2^(Fo^2^)+(0.0476P)^2^+0.6038P] where P=(Fo^2^+2Fc^2^)/3'
_refine_ls_weighting_scheme calc
_refine_ls_wR_factor_gt 0.0903
_refine_ls_wR_factor_ref 0.0931
_reflns_number_gt 3355
_reflns_number_total 3682
_reflns_threshold_expression >2sigma(I)
_cod_data_source_file c3cc00030c.txt
_cod_data_source_block EA1
_cod_original_sg_symbol_H-M 'P 21/c'
_cod_database_code 7108946

loop_
_symmetry_equiv_pos_as_xyz
'x, y, z'
'-x, y+1/2, -z+1/2'
'-x, -y, -z'
'x, -y-1/2, z-1/2'

loop_
_atom_site_label
_atom_site_type_symbol
_atom_site_fract_x
_atom_site_fract_y
_atom_site_fract_z
_atom_site_U_iso_or_equiv
_atom_site_adp_type
_atom_site_occupancy
_atom_site_symmetry_multiplicity
_atom_site_calc_flag
_atom_site_refinement_flags
S1 S 0.96239(3) 0.12467(2) 0.37268(3) 0.02554(10) Uani 1 1 d .
O1 O 1.09099(10) 0.11415(7) 0.33933(10) 0.0377(2) Uani 1 1 d .
O2 O 0.98340(11) 0.11793(7) 0.49278(8) 0.0355(2) Uani 1 1 d .
O3 O 0.56814(9) 0.14343(6) 0.12107(7) 0.02682(19) Uani 1 1 d .
O4 O 0.40798(10) 0.10322(7) 0.21239(8) 0.0303(2) Uani 1 1 d .
C1 C 0.82895(13) 0.03916(8) 0.29574(11) 0.0274(3) Uani 1 1 d .
H1A H 0.8154 0.0434 0.2134 0.033 Uiso 1 1 calc R
H1B H 0.8692 -0.0235 0.3230 0.033 Uiso 1 1 calc R
C2 C 0.67877(13) 0.04913(8) 0.30820(10) 0.0255(2) Uani 1 1 d .
C3 C 0.42048(13) 0.17417(8) 0.04412(10) 0.0234(2) Uani 1 1 d .
C4 C 0.32340(13) 0.16828(9) 0.12237(10) 0.0253(2) Uani 1 1 d .
C5 C 0.65563(15) 0.01419(10) 0.39951(12) 0.0343(3) Uani 1 1 d .
H5A H 0.7340 -0.0172 0.4572 0.041 Uiso 1 1 calc R
H5B H 0.5608 0.0207 0.4069 0.041 Uiso 1 1 calc R
C6 C 0.43714(16) 0.27158(9) 0.00215(12) 0.0325(3) Uani 1 1 d .
H6A H 0.4690 0.3146 0.0674 0.049 Uiso 1 1 calc R
H6B H 0.3412 0.2922 -0.0532 0.049 Uiso 1 1 calc R
H6C H 0.5120 0.2707 -0.0348 0.049 Uiso 1 1 calc R
C7 C 0.37157(16) 0.10568(9) -0.05550(11) 0.0317(3) Uani 1 1 d .
H7A H 0.3612 0.0434 -0.0269 0.048 Uiso 1 1 calc R
H7B H 0.4465 0.1040 -0.0924 0.048 Uiso 1 1 calc R
H7C H 0.2755 0.1255 -0.1114 0.048 Uiso 1 1 calc R
C8 C 0.31455(17) 0.25944(10) 0.18159(12) 0.0372(3) Uani 1 1 d .
H8A H 0.4151 0.2850 0.2181 0.056 Uiso 1 1 calc R
H8B H 0.2699 0.2482 0.2400 0.056 Uiso 1 1 calc R
H8C H 0.2529 0.3039 0.1249 0.056 Uiso 1 1 calc R
C9 C 0.16779(15) 0.12832(10) 0.06500(13) 0.0360(3) Uani 1 1 d .
H9A H 0.1742 0.0694 0.0273 0.054 Uiso 1 1 calc R
H9B H 0.1066 0.1726 0.0078 0.054 Uiso 1 1 calc R
H9C H 0.1222 0.1172 0.1229 0.054 Uiso 1 1 calc R
C10 C 0.88030(12) 0.23410(8) 0.32380(10) 0.0239(2) Uani 1 1 d .
C11 C 0.79877(14) 0.27817(9) 0.38171(12) 0.0303(3) Uani 1 1 d .
H11 H 0.7825 0.2486 0.4445 0.036 Uiso 1 1 calc R
C12 C 0.74161(16) 0.36645(10) 0.34575(14) 0.0385(3) Uani 1 1 d .
H12 H 0.6860 0.3978 0.3846 0.046 Uiso 1 1 calc R
C13 C 0.76481(16) 0.40919(10) 0.25418(14) 0.0398(3) Uani 1 1 d .
H13 H 0.7260 0.4698 0.2309 0.048 Uiso 1 1 calc R
C14 C 0.84438(16) 0.36403(10) 0.19625(13) 0.0369(3) Uani 1 1 d .
H14 H 0.8589 0.3933 0.1326 0.044 Uiso 1 1 calc R
C15 C 0.90306(14) 0.27602(9) 0.23093(11) 0.0301(3) Uani 1 1 d .
H15 H 0.9582 0.2448 0.1916 0.036 Uiso 1 1 calc R
B1 B 0.54980(15) 0.10012(9) 0.21231(12) 0.0242(3) Uani 1 1 d .

loop_
_atom_site_aniso_label
_atom_site_aniso_U_11
_atom_site_aniso_U_22
_atom_site_aniso_U_33
_atom_site_aniso_U_23
_atom_site_aniso_U_13
_atom_site_aniso_U_12
S1 0.01785(15) 0.02523(16) 0.02736(17) -0.00052(11) 0.00036(11) 0.00107(10)
O1 0.0208(4) 0.0378(5) 0.0518(6) -0.0003(4) 0.0093(4) 0.0051(4)
O2 0.0334(5) 0.0366(5) 0.0260(5) 0.0018(4) -0.0025(4) -0.0023(4)
O3 0.0189(4) 0.0318(5) 0.0262(4) 0.0050(3) 0.0036(3) 0.0042(3)
O4 0.0213(4) 0.0364(5) 0.0296(5) 0.0133(4) 0.0047(3) 0.0052(4)
C1 0.0220(6) 0.0218(5) 0.0306(6) -0.0035(5) -0.0004(5) 0.0023(4)
C2 0.0204(5) 0.0200(5) 0.0280(6) 0.0003(4) -0.0014(4) -0.0003(4)
C3 0.0207(5) 0.0242(6) 0.0215(5) 0.0018(4) 0.0027(4) 0.0036(4)
C4 0.0221(5) 0.0275(6) 0.0226(5) 0.0049(4) 0.0033(4) 0.0057(5)
C5 0.0279(6) 0.0315(7) 0.0345(7) 0.0088(5) -0.0001(5) -0.0011(5)
C6 0.0352(7) 0.0278(6) 0.0308(6) 0.0059(5) 0.0073(5) -0.0002(5)
C7 0.0357(7) 0.0312(6) 0.0250(6) -0.0034(5) 0.0068(5) 0.0034(5)
C8 0.0402(7) 0.0400(8) 0.0300(7) -0.0047(6) 0.0105(6) 0.0097(6)
C9 0.0206(6) 0.0439(8) 0.0383(7) 0.0056(6) 0.0040(5) 0.0033(5)
C10 0.0186(5) 0.0220(5) 0.0276(6) -0.0029(4) 0.0037(4) -0.0014(4)
C11 0.0256(6) 0.0311(6) 0.0353(7) -0.0054(5) 0.0121(5) -0.0036(5)
C12 0.0289(7) 0.0317(7) 0.0569(9) -0.0116(6) 0.0174(6) 0.0014(5)
C13 0.0315(7) 0.0236(6) 0.0581(9) 0.0005(6) 0.0082(6) 0.0020(5)
C14 0.0365(7) 0.0310(7) 0.0406(8) 0.0064(6) 0.0105(6) -0.0022(6)
C15 0.0277(6) 0.0310(6) 0.0313(6) -0.0014(5) 0.0102(5) 0.0005(5)
B1 0.0210(6) 0.0210(6) 0.0254(6) 0.0005(5) 0.0017(5) 0.0001(5)

loop_
_atom_type_symbol
_atom_type_description
_atom_type_scat_dispersion_real
_atom_type_scat_dispersion_imag
_atom_type_scat_source
C C 0.0033 0.0016 'International Tables Vol C Tables 4.2.6.8 and 6.1.1.4'
H H 0.0000 0.0000 'International Tables Vol C Tables 4.2.6.8 and 6.1.1.4'
B B 0.0013 0.0007 'International Tables Vol C Tables 4.2.6.8 and 6.1.1.4'
O O 0.0106 0.0060 'International Tables Vol C Tables 4.2.6.8 and 6.1.1.4'
S S 0.1246 0.1234 'International Tables Vol C Tables 4.2.6.8 and 6.1.1.4'

loop_
_geom_angle_atom_site_label_1
_geom_angle_atom_site_label_2
_geom_angle_atom_site_label_3
_geom_angle
O1 S1 O2 118.23(6)
O1 S1 C10 108.40(6)
O2 S1 C10 107.45(6)
O1 S1 C1 107.21(6)
O2 S1 C1 108.79(6)
C10 S1 C1 106.16(6)
B1 O3 C3 107.68(9)
B1 O4 C4 107.62(9)
C2 C1 S1 114.05(9)
C2 C1 H1A 108.7
S1 C1 H1A 108.7
C2 C1 H1B 108.7
S1 C1 H1B 108.7
H1A C1 H1B 107.6
C5 C2 C1 120.37(11)
C5 C2 B1 120.25(12)
C1 C2 B1 119.38(11)
O3 C3 C6 107.86(10)
O3 C3 C7 106.67(9)
C6 C3 C7 110.62(10)
O3 C3 C4 102.92(9)
C6 C3 C4 114.87(10)
C7 C3 C4 113.14(10)
O4 C4 C8 106.69(10)
O4 C4 C9 107.78(10)
C8 C4 C9 109.84(11)
O4 C4 C3 102.79(9)
C8 C4 C3 113.75(11)
C9 C4 C3 115.23(11)
C2 C5 H5A 120.0
C2 C5 H5B 120.0
H5A C5 H5B 120.0
C3 C6 H6A 109.5
C3 C6 H6B 109.5
H6A C6 H6B 109.5
C3 C6 H6C 109.5
H6A C6 H6C 109.5
H6B C6 H6C 109.5
C3 C7 H7A 109.5
C3 C7 H7B 109.5
H7A C7 H7B 109.5
C3 C7 H7C 109.5
H7A C7 H7C 109.5
H7B C7 H7C 109.5
C4 C8 H8A 109.5
C4 C8 H8B 109.5
H8A C8 H8B 109.5
C4 C8 H8C 109.5
H8A C8 H8C 109.5
H8B C8 H8C 109.5
C4 C9 H9A 109.5
C4 C9 H9B 109.5
H9A C9 H9B 109.5
C4 C9 H9C 109.5
H9A C9 H9C 109.5
H9B C9 H9C 109.5
C15 C10 C11 121.27(12)
C15 C10 S1 119.40(9)
C11 C10 S1 119.29(10)
C10 C11 C12 118.49(13)
C10 C11 H11 120.8
C12 C11 H11 120.8
C13 C12 C11 120.72(13)
C13 C12 H12 119.6
C11 C12 H12 119.6
C12 C13 C14 120.22(13)
C12 C13 H13 119.9
C14 C13 H13 119.9
C13 C14 C15 120.08(14)
C13 C14 H14 120.0
C15 C14 H14 120.0
C14 C15 C10 119.21(12)
C14 C15 H15 120.4
C10 C15 H15 120.4
O4 B1 O3 114.21(10)
O4 B1 C2 122.30(11)
O3 B1 C2 123.48(11)

loop_
_geom_bond_atom_site_label_1
_geom_bond_atom_site_label_2
_geom_bond_distance
S1 O1 1.4410(11)
S1 O2 1.4415(11)
S1 C10 1.7650(12)
S1 C1 1.7867(12)
O3 B1 1.3608(16)
O3 C3 1.4685(13)
O4 B1 1.3600(16)
O4 C4 1.4642(14)
C1 C2 1.5078(17)
C1 H1A 0.9900
C1 H1B 0.9900
C2 C5 1.3321(19)
C2 B1 1.5641(17)
C3 C6 1.5202(17)
C3 C7 1.5216(17)
C3 C4 1.5702(17)
C4 C8 1.5187(18)
C4 C9 1.5196(18)
C5 H5A 0.9500
C5 H5B 0.9500
C6 H6A 0.9800
C6 H6B 0.9800
C6 H6C 0.9800
C7 H7A 0.9800
C7 H7B 0.9800
C7 H7C 0.9800
C8 H8A 0.9800
C8 H8B 0.9800
C8 H8C 0.9800
C9 H9A 0.9800
C9 H9B 0.9800
C9 H9C 0.9800
C10 C15 1.3884(18)
C10 C11 1.3892(17)
C11 C12 1.390(2)
C11 H11 0.9500
C12 C13 1.381(2)
C12 H12 0.9500
C13 C14 1.383(2)
C13 H13 0.9500
C14 C15 1.3874(19)
C14 H14 0.9500
C15 H15 0.9500

loop_
_geom_torsion_atom_site_label_1
_geom_torsion_atom_site_label_2
_geom_torsion_atom_site_label_3
_geom_torsion_atom_site_label_4
_geom_torsion
O1 S1 C1 C2 -171.97(9)
O2 S1 C1 C2 59.11(10)
C10 S1 C1 C2 -56.25(10)
S1 C1 C2 C5 -82.51(14)
S1 C1 C2 B1 98.04(12)
B1 O3 C3 C6 138.05(11)
B1 O3 C3 C7 -103.08(11)
B1 O3 C3 C4 16.23(12)
B1 O4 C4 C8 -100.68(12)
B1 O4 C4 C9 141.41(11)
B1 O4 C4 C3 19.27(12)
O3 C3 C4 O4 -21.25(11)
C6 C3 C4 O4 -138.19(10)
C7 C3 C4 O4 93.47(11)
O3 C3 C4 C8 93.69(11)
C6 C3 C4 C8 -23.26(14)
C7 C3 C4 C8 -151.60(11)
O3 C3 C4 C9 -138.20(10)
C6 C3 C4 C9 104.86(13)
C7 C3 C4 C9 -23.48(14)
O1 S1 C10 C15 24.44(12)
O2 S1 C10 C15 153.28(10)
C1 S1 C10 C15 -90.46(11)
O1 S1 C10 C11 -153.18(10)
O2 S1 C10 C11 -24.35(11)
C1 S1 C10 C11 91.92(11)
C15 C10 C11 C12 -0.94(19)
S1 C10 C11 C12 176.64(10)
C10 C11 C12 C13 0.3(2)
C11 C12 C13 C14 0.6(2)
C12 C13 C14 C15 -0.9(2)
C13 C14 C15 C10 0.3(2)
C11 C10 C15 C14 0.67(19)
S1 C10 C15 C14 -176.91(10)
C4 O4 B1 O3 -10.16(14)
C4 O4 B1 C2 171.00(11)
C3 O3 B1 O4 -4.74(14)
C3 O3 B1 C2 174.08(11)
C5 C2 B1 O4 -6.29(19)
C1 C2 B1 O4 173.16(11)
C5 C2 B1 O3 174.98(12)
C1 C2 B1 O3 -5.56(18)
